data_4337730
loop_
_publ_author_name
'K\"a\&s, Martina'
'Hohenberger, Johannes'
'Adelhardt, Mario'
'Zolnhofer, Eva M.'
'Mossin, Susanne'
'Heinemann, Frank W.'
'Sutter, J\"org'
'Meyer, Karsten'

_publ_section_title
;
 Synthesis and characterization of divalent manganese, iron, and cobalt
 complexes in tripodal phenolate/n-heterocyclic carbene ligand
 environments.
;
_journal_issue 5
_journal_name_full 'Inorganic chemistry'
_journal_page_first 2460
_journal_page_last 2470
_journal_paper_doi 10.1021/ic4024053
_journal_volume 53
_journal_year 2014
_chemical_formula_moiety 'C48 H59 Fe N6 O, C2 H3 N, Cl'
_chemical_formula_sum 'C50 H62 Cl Fe N7 O'
_chemical_formula_weight 868.37
_chemical_name_systematic
; 
 ? 
;
_space_group_IT_number 2
_symmetry_cell_setting triclinic
_symmetry_space_group_name_Hall '-P 1'
_symmetry_space_group_name_H-M 'P -1'
_atom_sites_solution_hydrogens geom
_atom_sites_solution_primary direct
_atom_sites_solution_secondary difmap
_audit_creation_method SHELXL-97
_cell_angle_alpha 89.033(2)
_cell_angle_beta 85.620(2)
_cell_angle_gamma 79.081(2)
_cell_formula_units_Z 2
_cell_length_a 10.1155(11)
_cell_length_b 11.4124(12)
_cell_length_c 20.714(2)
_cell_measurement_reflns_used 9859
_cell_measurement_temperature 100(2)
_cell_measurement_theta_max 28.68
_cell_measurement_theta_min 2.68
_cell_volume 2341.1(4)
_computing_cell_refinement 'Bruker SAINT'
_computing_data_collection 'Bruker APEX2'
_computing_data_reduction 'Bruker SAINT'
_computing_molecular_graphics 'SHELXTL 6.12 (Bruker AXS, 2002)'
_computing_publication_material 'SHELXTL 6.12 (Bruker AXS, 2002)'
_computing_structure_refinement 'SHELXTL 6.12 (Bruker AXS, 2002)'
_computing_structure_solution 'SHELXTL 6.12 (Bruker AXS, 2002)'
_diffrn_ambient_temperature 100(2)
_diffrn_detector_area_resol_mean 83.33
_diffrn_measured_fraction_theta_full 0.998
_diffrn_measured_fraction_theta_max 0.998
_diffrn_measurement_device_type 'Bruker Kappa APEX II CCD area detector'
_diffrn_measurement_method 'phi and omega scans'
_diffrn_radiation_monochromator 'Quazar focussing montel optics'
_diffrn_radiation_source 'ImuS micro-focus tube'
_diffrn_radiation_type MoK\a
_diffrn_radiation_wavelength 0.71073
_diffrn_reflns_av_R_equivalents 0.0286
_diffrn_reflns_av_sigmaI/netI 0.0300
_diffrn_reflns_limit_h_max 13
_diffrn_reflns_limit_h_min -13
_diffrn_reflns_limit_k_max 15
_diffrn_reflns_limit_k_min -15
_diffrn_reflns_limit_l_max 27
_diffrn_reflns_limit_l_min -27
_diffrn_reflns_number 44305
_diffrn_reflns_theta_full 28.71
_diffrn_reflns_theta_max 28.71
_diffrn_reflns_theta_min 1.82
_exptl_absorpt_coefficient_mu 0.423
_exptl_absorpt_correction_T_max 0.746
_exptl_absorpt_correction_T_min 0.690
_exptl_absorpt_correction_type multi-scan
_exptl_absorpt_process_details 'SADABS, Bruker-AXS, 2009'
_exptl_crystal_colour colorless
_exptl_crystal_density_diffrn 1.232
_exptl_crystal_density_method 'not measured'
_exptl_crystal_description prism
_exptl_crystal_F_000 924
_exptl_crystal_size_max 0.20
_exptl_crystal_size_mid 0.14
_exptl_crystal_size_min 0.10
_refine_diff_density_max 0.554
_refine_diff_density_min -0.466
_refine_diff_density_rms 0.055
_refine_ls_extinction_method none
_refine_ls_goodness_of_fit_ref 1.069
_refine_ls_hydrogen_treatment constr
_refine_ls_matrix_type full
_refine_ls_number_parameters 560
_refine_ls_number_reflns 12099
_refine_ls_number_restraints 0
_refine_ls_restrained_S_all 1.069
_refine_ls_R_factor_all 0.0488
_refine_ls_R_factor_gt 0.0395
_refine_ls_shift/su_max 0.001
_refine_ls_shift/su_mean 0.000
_refine_ls_structure_factor_coef Fsqd
_refine_ls_weighting_details 'calc w=1/[\s^2^(Fo^2^)+(0.0353P)^2^+1.8786P] where P=(Fo^2^+2Fc^2^)/3'
_refine_ls_weighting_scheme calc
_refine_ls_wR_factor_gt 0.0963
_refine_ls_wR_factor_ref 0.1005
_reflns_number_gt 10385
_reflns_number_total 12099
_reflns_threshold_expression >2sigma(I)
_cod_data_source_file ic4024053_si_002.cif
_cod_data_source_block mk1105
_cod_original_cell_volume 2341.2(4)
_cod_original_sg_symbol_Hall -P1
_cod_original_sg_symbol_H-M P-1
_cod_database_code 4337730

loop_
_symmetry_equiv_pos_as_xyz
'x, y, z'
'-x, -y, -z'

loop_
_atom_site_label
_atom_site_type_symbol
_atom_site_fract_x
_atom_site_fract_y
_atom_site_fract_z
_atom_site_U_iso_or_equiv
_atom_site_adp_type
_atom_site_occupancy
_atom_site_symmetry_multiplicity
_atom_site_calc_flag
_atom_site_refinement_flags
_atom_site_disorder_assembly
_atom_site_disorder_group
Fe1 Fe 0.38310(2) 0.435641(19) 0.241675(11) 0.01418(6) Uani 1 1 d . . .
Cl1 Cl 0.95529(4) 0.04740(4) 0.34179(2) 0.02109(12) Uani 0.9356(16) 1 d P A 1
Cl1A Cl 0.8073(7) 0.9101(8) 0.5730(3) 0.034(2) Uani 0.0644(16) 1 d P A 2
O1 O 0.46224(11) 0.47475(9) 0.15879(5) 0.0165(2) Uani 1 1 d . . .
N1 N 0.45327(13) 0.22443(11) 0.21075(7) 0.0160(3) Uani 1 1 d . . .
N2 N 0.14820(13) 0.30019(12) 0.26412(7) 0.0192(3) Uani 1 1 d . . .
N3 N 0.06670(13) 0.47309(12) 0.22858(7) 0.0186(3) Uani 1 1 d . . .
N4 N 0.61778(13) 0.30943(12) 0.32002(7) 0.0168(3) Uani 1 1 d . . .
N5 N 0.49525(14) 0.44009(12) 0.38236(7) 0.0196(3) Uani 1 1 d . . .
N6 N 0.32183(13) 0.62894(12) 0.26573(7) 0.0183(3) Uani 1 1 d . . .
C1 C 0.34186(16) 0.15554(14) 0.21890(9) 0.0209(3) Uani 1 1 d . . .
H1A H 0.3813 0.0696 0.2222 0.025 Uiso 1 1 calc R . .
H1B H 0.2898 0.1670 0.1800 0.025 Uiso 1 1 calc R . .
C2 C 0.24621(16) 0.19221(14) 0.27849(9) 0.0211(3) Uani 1 1 d . . .
H2A H 0.1980 0.1267 0.2914 0.025 Uiso 1 1 calc R . .
H2B H 0.2983 0.2079 0.3149 0.025 Uiso 1 1 calc R . .
C3 C 0.18433(16) 0.40495(14) 0.24619(8) 0.0171(3) Uani 1 1 d . . .
C4 C 0.01251(17) 0.30100(16) 0.25723(10) 0.0258(4) Uani 1 1 d . . .
H4 H -0.0346 0.2374 0.2664 0.031 Uiso 1 1 calc R . .
C5 C -0.03862(17) 0.41079(16) 0.23485(9) 0.0252(4) Uani 1 1 d . . .
H5 H -0.1294 0.4397 0.2253 0.030 Uiso 1 1 calc R . .
C6 C 0.56757(16) 0.15866(13) 0.24578(8) 0.0182(3) Uani 1 1 d . . .
H6A H 0.6158 0.0916 0.2182 0.022 Uiso 1 1 calc R . .
H6B H 0.5301 0.1239 0.2856 0.022 Uiso 1 1 calc R . .
C7 C 0.66987(15) 0.23172(14) 0.26474(8) 0.0178(3) Uani 1 1 d . . .
H7A H 0.7534 0.1770 0.2757 0.021 Uiso 1 1 calc R . .
H7B H 0.6933 0.2811 0.2274 0.021 Uiso 1 1 calc R . .
C8 C 0.50337(15) 0.39427(13) 0.32153(8) 0.0164(3) Uani 1 1 d . . .
C9 C 0.67899(17) 0.30248(16) 0.37779(8) 0.0235(3) Uani 1 1 d . . .
H9 H 0.7594 0.2497 0.3878 0.028 Uiso 1 1 calc R . .
C10 C 0.60202(18) 0.38530(17) 0.41710(9) 0.0262(4) Uani 1 1 d . . .
H10 H 0.6178 0.4028 0.4602 0.031 Uiso 1 1 calc R . .
C11 C 0.49189(16) 0.23086(14) 0.13988(8) 0.0176(3) Uani 1 1 d . . .
H11A H 0.4115 0.2705 0.1180 0.021 Uiso 1 1 calc R . .
H11B H 0.5177 0.1485 0.1229 0.021 Uiso 1 1 calc R . .
C12 C 0.60563(16) 0.29596(13) 0.12186(7) 0.0161(3) Uani 1 1 d . . .
C13 C 0.58068(15) 0.42109(13) 0.12990(7) 0.0153(3) Uani 1 1 d . . .
C14 C 0.68026(15) 0.48634(13) 0.10582(7) 0.0150(3) Uani 1 1 d . . .
C15 C 0.80523(16) 0.42136(14) 0.08197(8) 0.0169(3) Uani 1 1 d . . .
H15 H 0.8744 0.4640 0.0681 0.020 Uiso 1 1 calc R . .
C16 C 0.83373(16) 0.29680(14) 0.07748(8) 0.0182(3) Uani 1 1 d . . .
C17 C 0.73083(16) 0.23573(14) 0.09583(8) 0.0172(3) Uani 1 1 d . . .
H17 H 0.7458 0.1516 0.0906 0.021 Uiso 1 1 calc R . .
C18 C 0.05586(16) 0.59364(14) 0.20468(8) 0.0188(3) Uani 1 1 d . . .
C19 C 0.10944(16) 0.61243(15) 0.14228(8) 0.0212(3) Uani 1 1 d . . .
C20 C 0.10571(18) 0.73023(17) 0.12210(10) 0.0280(4) Uani 1 1 d . . .
H20 H 0.1438 0.7454 0.0802 0.034 Uiso 1 1 calc R . .
C21 C 0.04754(19) 0.82568(16) 0.16196(11) 0.0316(4) Uani 1 1 d . . .
C22 C -0.00807(18) 0.80336(16) 0.22319(11) 0.0306(4) Uani 1 1 d . . .
H22 H -0.0495 0.8687 0.2501 0.037 Uiso 1 1 calc R . .
C23 C -0.00461(17) 0.68744(15) 0.24616(9) 0.0239(4) Uani 1 1 d . . .
C24 C 0.16960(18) 0.51122(17) 0.09714(9) 0.0260(4) Uani 1 1 d . . .
H24A H 0.1631 0.5388 0.0522 0.039 Uiso 1 1 calc R . .
H24B H 0.1203 0.4456 0.1046 0.039 Uiso 1 1 calc R . .
H24C H 0.2647 0.4833 0.1052 0.039 Uiso 1 1 calc R . .
C25 C 0.0424(2) 0.95264(19) 0.13869(14) 0.0488(6) Uani 1 1 d . . .
H25A H -0.0383 0.9782 0.1149 0.073 Uiso 1 1 calc R . .
H25B H 0.1231 0.9569 0.1101 0.073 Uiso 1 1 calc R . .
H25C H 0.0389 1.0051 0.1760 0.073 Uiso 1 1 calc R . .
C26 C -0.0583(2) 0.66520(19) 0.31399(10) 0.0348(4) Uani 1 1 d . . .
H26A H -0.0823 0.7410 0.3375 0.052 Uiso 1 1 calc R . .
H26B H 0.0110 0.6109 0.3361 0.052 Uiso 1 1 calc R . .
H26C H -0.1386 0.6292 0.3126 0.052 Uiso 1 1 calc R . .
C27 C 0.39037(16) 0.53477(15) 0.40835(8) 0.0199(3) Uani 1 1 d . . .
C28 C 0.41797(18) 0.65025(15) 0.40888(8) 0.0225(3) Uani 1 1 d . . .
C29 C 0.31552(19) 0.74155(16) 0.43360(8) 0.0248(4) Uani 1 1 d . . .
H29 H 0.3324 0.8206 0.4347 0.030 Uiso 1 1 calc R . .
C30 C 0.18931(18) 0.72000(16) 0.45661(8) 0.0254(4) Uani 1 1 d . . .
C31 C 0.16742(18) 0.60325(17) 0.45609(9) 0.0256(4) Uani 1 1 d . . .
H31 H 0.0822 0.5874 0.4724 0.031 Uiso 1 1 calc R . .
C32 C 0.26706(18) 0.50844(16) 0.43224(8) 0.0227(3) Uani 1 1 d . . .
C33 C 0.55223(19) 0.67537(17) 0.38179(10) 0.0304(4) Uani 1 1 d . . .
H33A H 0.5487 0.7618 0.3803 0.046 Uiso 1 1 calc R . .
H33B H 0.5725 0.6426 0.3380 0.046 Uiso 1 1 calc R . .
H33C H 0.6229 0.6381 0.4095 0.046 Uiso 1 1 calc R . .
C34 C 0.0784(2) 0.82093(18) 0.48123(10) 0.0339(4) Uani 1 1 d . . .
H34A H 0.1051 0.8551 0.5202 0.051 Uiso 1 1 calc R . .
H34B H -0.0050 0.7904 0.4917 0.051 Uiso 1 1 calc R . .
H34C H 0.0632 0.8828 0.4478 0.051 Uiso 1 1 calc R . .
C35 C 0.2381(2) 0.38353(17) 0.43302(10) 0.0324(4) Uani 1 1 d . . .
H35A H 0.1786 0.3729 0.4714 0.049 Uiso 1 1 calc R . .
H35B H 0.3230 0.3258 0.4342 0.049 Uiso 1 1 calc R . .
H35C H 0.1938 0.3707 0.3940 0.049 Uiso 1 1 calc R . .
C36 C 0.64868(15) 0.62298(13) 0.10190(7) 0.0144(3) Uani 1 1 d . . .
C37 C 0.73236(16) 0.81232(14) 0.06751(8) 0.0185(3) Uani 1 1 d . . .
H37 H 0.8127 0.8442 0.0489 0.022 Uiso 1 1 calc R . .
C38 C 0.56622(16) 0.81658(14) 0.16337(8) 0.0178(3) Uani 1 1 d . . .
H38 H 0.5373 0.8517 0.2073 0.021 Uiso 1 1 calc R . .
C39 C 0.49389(17) 0.79612(14) 0.05144(8) 0.0206(3) Uani 1 1 d . . .
H39 H 0.4181 0.8180 0.0226 0.025 Uiso 1 1 calc R . .
C40 C 0.76971(16) 0.67569(13) 0.07282(8) 0.0172(3) Uani 1 1 d . . .
H40A H 0.8462 0.6538 0.1005 0.021 Uiso 1 1 calc R . .
H40B H 0.7988 0.6414 0.0293 0.021 Uiso 1 1 calc R . .
C41 C 0.53143(16) 0.65967(14) 0.05702(8) 0.0178(3) Uani 1 1 d . . .
H41A H 0.5591 0.6249 0.0135 0.021 Uiso 1 1 calc R . .
H41B H 0.4517 0.6278 0.0747 0.021 Uiso 1 1 calc R . .
C42 C 0.68749(16) 0.86700(14) 0.13435(8) 0.0184(3) Uani 1 1 d . . .
H42A H 0.6625 0.9549 0.1305 0.022 Uiso 1 1 calc R . .
H42B H 0.7626 0.8481 0.1630 0.022 Uiso 1 1 calc R . .
C43 C 0.44918(16) 0.84828(14) 0.11917(9) 0.0211(3) Uani 1 1 d . . .
H43A H 0.3706 0.8155 0.1377 0.025 Uiso 1 1 calc R . .
H43B H 0.4217 0.9361 0.1162 0.025 Uiso 1 1 calc R . .
C44 C 0.60721(16) 0.68002(14) 0.16927(8) 0.0166(3) Uani 1 1 d . . .
H44A H 0.5305 0.6471 0.1899 0.020 Uiso 1 1 calc R . .
H44B H 0.6837 0.6601 0.1971 0.020 Uiso 1 1 calc R . .
C45 C 0.61662(18) 0.84610(15) 0.02312(8) 0.0222(3) Uani 1 1 d . . .
H45A H 0.6453 0.8129 -0.0207 0.027 Uiso 1 1 calc R . .
H45B H 0.5923 0.9340 0.0194 0.027 Uiso 1 1 calc R . .
C46 C 0.97304(18) 0.23284(15) 0.05339(9) 0.0256(4) Uani 1 1 d . . .
H46A H 1.0303 0.2171 0.0898 0.038 Uiso 1 1 calc R . .
H46B H 1.0127 0.2828 0.0213 0.038 Uiso 1 1 calc R . .
H46C H 0.9666 0.1571 0.0334 0.038 Uiso 1 1 calc R . .
C47 C 0.29559(16) 0.72978(14) 0.27459(8) 0.0181(3) Uani 1 1 d . . .
C48 C 0.26501(17) 0.85826(14) 0.28550(9) 0.0215(3) Uani 1 1 d . . .
H48A H 0.3369 0.8817 0.3086 0.032 Uiso 1 1 calc R . .
H48B H 0.1789 0.8795 0.3115 0.032 Uiso 1 1 calc R . .
H48C H 0.2587 0.8999 0.2438 0.032 Uiso 1 1 calc R . .
N100 N 0.4772(2) 1.0259(2) 0.39816(13) 0.0631(7) Uani 1 1 d . . .
C101 C 0.5785(3) 0.9930(2) 0.41917(12) 0.0444(5) Uani 1 1 d . . .
C102 C 0.7082(2) 0.9465(3) 0.44552(14) 0.0518(6) Uani 1 1 d . . .
H10A H 0.7236 0.8591 0.4462 0.078 Uiso 1 1 calc R . .
H10B H 0.7072 0.9763 0.4897 0.078 Uiso 1 1 calc R . .
H10C H 0.7807 0.9729 0.4183 0.078 Uiso 1 1 calc R . .

loop_
_atom_site_aniso_label
_atom_site_aniso_U_11
_atom_site_aniso_U_22
_atom_site_aniso_U_33
_atom_site_aniso_U_23
_atom_site_aniso_U_13
_atom_site_aniso_U_12
Fe1 0.01289(10) 0.01258(10) 0.01666(11) -0.00084(8) -0.00165(8) -0.00111(7)
Cl1 0.0181(2) 0.0159(2) 0.0263(2) 0.00108(15) 0.00168(15) 0.00293(14)
Cl1A 0.030(4) 0.057(5) 0.017(3) -0.003(3) 0.002(3) -0.013(3)
O1 0.0150(5) 0.0137(5) 0.0197(6) -0.0013(4) 0.0001(4) -0.0001(4)
N1 0.0149(6) 0.0136(6) 0.0197(7) -0.0011(5) -0.0021(5) -0.0024(5)
N2 0.0154(6) 0.0160(6) 0.0261(7) 0.0014(5) -0.0027(5) -0.0022(5)
N3 0.0146(6) 0.0174(6) 0.0235(7) 0.0016(5) -0.0040(5) -0.0017(5)
N4 0.0151(6) 0.0171(6) 0.0170(6) -0.0012(5) -0.0028(5) 0.0005(5)
N5 0.0183(6) 0.0209(7) 0.0173(7) -0.0044(5) -0.0029(5) 0.0031(5)
N6 0.0160(6) 0.0177(7) 0.0207(7) -0.0012(5) -0.0016(5) -0.0019(5)
C1 0.0195(8) 0.0142(7) 0.0296(9) -0.0028(6) -0.0016(6) -0.0047(6)
C2 0.0184(7) 0.0136(7) 0.0306(9) 0.0026(6) -0.0013(6) -0.0018(6)
C3 0.0163(7) 0.0140(7) 0.0203(8) -0.0010(6) -0.0023(6) -0.0006(5)
C4 0.0164(8) 0.0244(9) 0.0378(10) 0.0034(7) -0.0029(7) -0.0067(6)
C5 0.0153(7) 0.0252(9) 0.0366(10) 0.0048(7) -0.0065(7) -0.0060(6)
C6 0.0194(7) 0.0123(7) 0.0216(8) -0.0010(6) -0.0026(6) 0.0006(6)
C7 0.0141(7) 0.0181(7) 0.0194(8) -0.0031(6) -0.0016(6) 0.0020(6)
C8 0.0154(7) 0.0140(7) 0.0191(8) -0.0018(6) -0.0006(6) -0.0008(5)
C9 0.0223(8) 0.0261(9) 0.0195(8) -0.0026(7) -0.0074(6) 0.0042(7)
C10 0.0265(9) 0.0296(9) 0.0194(8) -0.0029(7) -0.0086(7) 0.0056(7)
C11 0.0198(7) 0.0134(7) 0.0194(8) -0.0039(6) -0.0038(6) -0.0020(6)
C12 0.0188(7) 0.0144(7) 0.0144(7) -0.0017(5) -0.0018(6) -0.0014(6)
C13 0.0164(7) 0.0148(7) 0.0141(7) -0.0010(5) -0.0033(5) -0.0001(5)
C14 0.0173(7) 0.0137(7) 0.0130(7) -0.0006(5) -0.0019(5) -0.0001(5)
C15 0.0167(7) 0.0162(7) 0.0168(7) 0.0010(6) -0.0003(6) -0.0011(6)
C16 0.0190(7) 0.0169(7) 0.0162(7) 0.0008(6) 0.0007(6) 0.0023(6)
C17 0.0214(8) 0.0132(7) 0.0155(7) -0.0005(5) -0.0009(6) 0.0006(6)
C18 0.0148(7) 0.0163(7) 0.0257(8) 0.0016(6) -0.0081(6) -0.0015(6)
C19 0.0171(7) 0.0226(8) 0.0253(9) 0.0027(6) -0.0088(6) -0.0043(6)
C20 0.0234(8) 0.0280(9) 0.0353(10) 0.0126(8) -0.0132(7) -0.0086(7)
C21 0.0247(9) 0.0187(8) 0.0536(13) 0.0091(8) -0.0204(9) -0.0040(7)
C22 0.0217(8) 0.0194(8) 0.0502(12) -0.0060(8) -0.0161(8) 0.0034(7)
C23 0.0174(8) 0.0230(8) 0.0304(9) -0.0029(7) -0.0091(7) 0.0014(6)
C24 0.0253(9) 0.0312(9) 0.0217(9) -0.0001(7) -0.0053(7) -0.0047(7)
C25 0.0426(12) 0.0222(10) 0.0854(19) 0.0198(11) -0.0289(13) -0.0081(9)
C26 0.0288(10) 0.0384(11) 0.0337(11) -0.0084(9) -0.0019(8) 0.0028(8)
C27 0.0205(8) 0.0205(8) 0.0161(7) -0.0038(6) -0.0034(6) 0.0039(6)
C28 0.0240(8) 0.0239(8) 0.0188(8) -0.0035(6) -0.0051(6) -0.0006(6)
C29 0.0325(9) 0.0196(8) 0.0206(8) -0.0046(6) -0.0066(7) 0.0013(7)
C30 0.0257(9) 0.0271(9) 0.0194(8) -0.0057(7) -0.0056(7) 0.0073(7)
C31 0.0203(8) 0.0307(9) 0.0232(9) -0.0044(7) -0.0015(7) 0.0023(7)
C32 0.0238(8) 0.0238(8) 0.0187(8) -0.0032(6) -0.0021(6) 0.0006(6)
C33 0.0281(9) 0.0285(9) 0.0352(10) -0.0071(8) -0.0010(8) -0.0070(7)
C34 0.0331(10) 0.0301(10) 0.0322(10) -0.0079(8) -0.0038(8) 0.0112(8)
C35 0.0328(10) 0.0279(10) 0.0348(11) -0.0045(8) 0.0068(8) -0.0049(8)
C36 0.0145(7) 0.0124(7) 0.0156(7) -0.0002(5) -0.0016(5) -0.0006(5)
C37 0.0192(7) 0.0138(7) 0.0219(8) -0.0001(6) 0.0011(6) -0.0028(6)
C38 0.0177(7) 0.0154(7) 0.0194(8) -0.0043(6) 0.0001(6) -0.0014(6)
C39 0.0224(8) 0.0150(7) 0.0244(8) 0.0013(6) -0.0103(6) 0.0001(6)
C40 0.0170(7) 0.0136(7) 0.0197(8) -0.0003(6) 0.0018(6) -0.0009(5)
C41 0.0197(7) 0.0149(7) 0.0189(8) -0.0017(6) -0.0064(6) -0.0014(6)
C42 0.0179(7) 0.0148(7) 0.0225(8) -0.0023(6) -0.0021(6) -0.0029(6)
C43 0.0167(7) 0.0145(7) 0.0307(9) -0.0027(6) -0.0022(6) 0.0011(6)
C44 0.0178(7) 0.0156(7) 0.0160(7) -0.0018(6) -0.0012(6) -0.0020(6)
C45 0.0296(9) 0.0153(7) 0.0211(8) 0.0028(6) -0.0042(7) -0.0017(6)
C46 0.0231(8) 0.0168(8) 0.0323(10) 0.0016(7) 0.0077(7) 0.0034(6)
C47 0.0162(7) 0.0184(8) 0.0191(8) -0.0007(6) -0.0006(6) -0.0019(6)
C48 0.0223(8) 0.0142(7) 0.0272(9) -0.0028(6) -0.0006(7) -0.0012(6)
N100 0.0489(13) 0.0700(16) 0.0671(16) 0.0284(13) 0.0009(12) -0.0073(11)
C101 0.0446(13) 0.0413(12) 0.0479(14) 0.0054(10) 0.0119(11) -0.0164(10)
C102 0.0389(13) 0.0608(16) 0.0599(16) -0.0010(13) 0.0023(11) -0.0222(11)

loop_
_atom_type_symbol
_atom_type_description
_atom_type_scat_dispersion_real
_atom_type_scat_dispersion_imag
_atom_type_scat_source
C C 0.0033 0.0016 'International Tables Vol C Tables 4.2.6.8 and 6.1.1.4'
H H 0.0000 0.0000 'International Tables Vol C Tables 4.2.6.8 and 6.1.1.4'
N N 0.0061 0.0033 'International Tables Vol C Tables 4.2.6.8 and 6.1.1.4'
O O 0.0106 0.0060 'International Tables Vol C Tables 4.2.6.8 and 6.1.1.4'
Cl Cl 0.1484 0.1585 'International Tables Vol C Tables 4.2.6.8 and 6.1.1.4'
Fe Fe 0.3463 0.8444 'International Tables Vol C Tables 4.2.6.8 and 6.1.1.4'

loop_
_geom_angle_atom_site_label_1
_geom_angle_atom_site_label_2
_geom_angle_atom_site_label_3
_geom_angle
O1 Fe1 C3 117.61(6)
O1 Fe1 C8 120.66(5)
C3 Fe1 C8 120.82(6)
O1 Fe1 N6 90.45(5)
C3 Fe1 N6 94.40(5)
C8 Fe1 N6 94.63(5)
C13 O1 Fe1 126.82(10)
C6 N1 C1 107.40(12)
C6 N1 C11 111.02(12)
C1 N1 C11 107.47(12)
C3 N2 C4 112.39(14)
C3 N2 C2 123.18(13)
C4 N2 C2 123.66(14)
C3 N3 C5 111.57(14)
C3 N3 C18 123.60(13)
C5 N3 C18 124.81(13)
C8 N4 C9 112.18(13)
C8 N4 C7 124.61(13)
C9 N4 C7 123.20(13)
C8 N5 C10 111.74(13)
C8 N5 C27 125.11(13)
C10 N5 C27 123.14(14)
C47 N6 Fe1 175.50(14)
N1 C1 C2 113.12(13)
N1 C1 H1A 109.0
C2 C1 H1A 109.0
N1 C1 H1B 109.0
C2 C1 H1B 109.0
H1A C1 H1B 107.8
N2 C2 C1 109.73(14)
N2 C2 H2A 109.7
C1 C2 H2A 109.7
N2 C2 H2B 109.7
C1 C2 H2B 109.7
H2A C2 H2B 108.2
N2 C3 N3 103.35(13)
N2 C3 Fe1 124.37(11)
N3 C3 Fe1 132.08(12)
C5 C4 N2 105.85(15)
C5 C4 H4 127.1
N2 C4 H4 127.1
C4 C5 N3 106.85(14)
C4 C5 H5 126.6
N3 C5 H5 126.6
N1 C6 C7 115.89(13)
N1 C6 H6A 108.3
C7 C6 H6A 108.3
N1 C6 H6B 108.3
C7 C6 H6B 108.3
H6A C6 H6B 107.4
N4 C7 C6 111.90(13)
N4 C7 H7A 109.2
C6 C7 H7A 109.2
N4 C7 H7B 109.2
C6 C7 H7B 109.2
H7A C7 H7B 107.9
N4 C8 N5 103.11(13)
N4 C8 Fe1 123.76(11)
N5 C8 Fe1 133.10(11)
C10 C9 N4 106.38(14)
C10 C9 H9 126.8
N4 C9 H9 126.8
C9 C10 N5 106.59(15)
C9 C10 H10 126.7
N5 C10 H10 126.7
N1 C11 C12 115.38(12)
N1 C11 H11A 108.4
C12 C11 H11A 108.4
N1 C11 H11B 108.4
C12 C11 H11B 108.4
H11A C11 H11B 107.5
C17 C12 C13 120.63(14)
C17 C12 C11 121.30(14)
C13 C12 C11 118.03(13)
O1 C13 C12 118.84(14)
O1 C13 C14 122.02(13)
C12 C13 C14 119.12(14)
C15 C14 C13 117.58(14)
C15 C14 C36 121.18(14)
C13 C14 C36 121.12(13)
C14 C15 C16 123.41(15)
C14 C15 H15 118.3
C16 C15 H15 118.3
C17 C16 C15 117.84(14)
C17 C16 C46 121.97(14)
C15 C16 C46 120.19(15)
C16 C17 C12 120.97(14)
C16 C17 H17 119.5
C12 C17 H17 119.5
C19 C18 C23 122.65(16)
C19 C18 N3 118.94(15)
C23 C18 N3 118.38(16)
C18 C19 C20 117.61(17)
C18 C19 C24 122.33(15)
C20 C19 C24 120.05(17)
C21 C20 C19 121.45(19)
C21 C20 H20 119.3
C19 C20 H20 119.3
C22 C21 C20 119.23(17)
C22 C21 C25 120.2(2)
C20 C21 C25 120.6(2)
C21 C22 C23 121.59(17)
C21 C22 H22 119.2
C23 C22 H22 119.2
C22 C23 C18 117.43(18)
C22 C23 C26 120.75(17)
C18 C23 C26 121.76(16)
C19 C24 H24A 109.5
C19 C24 H24B 109.5
H24A C24 H24B 109.5
C19 C24 H24C 109.5
H24A C24 H24C 109.5
H24B C24 H24C 109.5
C21 C25 H25A 109.5
C21 C25 H25B 109.5
H25A C25 H25B 109.5
C21 C25 H25C 109.5
H25A C25 H25C 109.5
H25B C25 H25C 109.5
C23 C26 H26A 109.5
C23 C26 H26B 109.5
H26A C26 H26B 109.5
C23 C26 H26C 109.5
H26A C26 H26C 109.5
H26B C26 H26C 109.5
C32 C27 C28 122.53(15)
C32 C27 N5 119.41(15)
C28 C27 N5 118.06(15)
C29 C28 C27 117.69(17)
C29 C28 C33 121.36(17)
C27 C28 C33 120.92(15)
C30 C29 C28 121.84(17)
C30 C29 H29 119.1
C28 C29 H29 119.1
C31 C30 C29 118.34(16)
C31 C30 C34 120.74(18)
C29 C30 C34 120.92(18)
C30 C31 C32 122.04(17)
C30 C31 H31 119.0
C32 C31 H31 119.0
C27 C32 C31 117.53(16)
C27 C32 C35 122.62(15)
C31 C32 C35 119.85(17)
C28 C33 H33A 109.5
C28 C33 H33B 109.5
H33A C33 H33B 109.5
C28 C33 H33C 109.5
H33A C33 H33C 109.5
H33B C33 H33C 109.5
C30 C34 H34A 109.5
C30 C34 H34B 109.5
H34A C34 H34B 109.5
C30 C34 H34C 109.5
H34A C34 H34C 109.5
H34B C34 H34C 109.5
C32 C35 H35A 109.5
C32 C35 H35B 109.5
H35A C35 H35B 109.5
C32 C35 H35C 109.5
H35A C35 H35C 109.5
H35B C35 H35C 109.5
C14 C36 C40 112.67(12)
C14 C36 C44 111.73(12)
C40 C36 C44 107.14(12)
C14 C36 C41 108.01(12)
C40 C36 C41 107.61(13)
C44 C36 C41 109.58(12)
C42 C37 C45 109.07(13)
C42 C37 C40 110.23(13)
C45 C37 C40 109.41(13)
C42 C37 H37 109.4
C45 C37 H37 109.4
C40 C37 H37 109.4
C42 C38 C43 109.44(14)
C42 C38 C44 109.05(12)
C43 C38 C44 109.85(13)
C42 C38 H38 109.5
C43 C38 H38 109.5
C44 C38 H38 109.5
C43 C39 C45 109.66(13)
C43 C39 C41 108.79(14)
C45 C39 C41 109.82(13)
C43 C39 H39 109.5
C45 C39 H39 109.5
C41 C39 H39 109.5
C37 C40 C36 111.02(12)
C37 C40 H40A 109.4
C36 C40 H40A 109.4
C37 C40 H40B 109.4
C36 C40 H40B 109.4
H40A C40 H40B 108.0
C39 C41 C36 110.66(12)
C39 C41 H41A 109.5
C36 C41 H41A 109.5
C39 C41 H41B 109.5
C36 C41 H41B 109.5
H41A C41 H41B 108.1
C37 C42 C38 109.39(13)
C37 C42 H42A 109.8
C38 C42 H42A 109.8
C37 C42 H42B 109.8
C38 C42 H42B 109.8
H42A C42 H42B 108.2
C39 C43 C38 109.66(13)
C39 C43 H43A 109.7
C38 C43 H43A 109.7
C39 C43 H43B 109.7
C38 C43 H43B 109.7
H43A C43 H43B 108.2
C38 C44 C36 110.63(13)
C38 C44 H44A 109.5
C36 C44 H44A 109.5
C38 C44 H44B 109.5
C36 C44 H44B 109.5
H44A C44 H44B 108.1
C37 C45 C39 109.30(13)
C37 C45 H45A 109.8
C39 C45 H45A 109.8
C37 C45 H45B 109.8
C39 C45 H45B 109.8
H45A C45 H45B 108.3
C16 C46 H46A 109.5
C16 C46 H46B 109.5
H46A C46 H46B 109.5
C16 C46 H46C 109.5
H46A C46 H46C 109.5
H46B C46 H46C 109.5
N6 C47 C48 178.85(18)
C47 C48 H48A 109.5
C47 C48 H48B 109.5
H48A C48 H48B 109.5
C47 C48 H48C 109.5
H48A C48 H48C 109.5
H48B C48 H48C 109.5
N100 C101 C102 178.0(3)
C101 C102 H10A 109.5
C101 C102 H10B 109.5
H10A C102 H10B 109.5
C101 C102 H10C 109.5
H10A C102 H10C 109.5
H10B C102 H10C 109.5

loop_
_geom_bond_atom_site_label_1
_geom_bond_atom_site_label_2
_geom_bond_distance
Fe1 O1 1.9203(12)
Fe1 C3 2.1002(16)
Fe1 C8 2.1219(16)
Fe1 N6 2.2295(14)
O1 C13 1.3392(18)
N1 C6 1.486(2)
N1 C1 1.490(2)
N1 C11 1.494(2)
N2 C3 1.353(2)
N2 C4 1.389(2)
N2 C2 1.470(2)
N3 C3 1.3637(19)
N3 C5 1.386(2)
N3 C18 1.442(2)
N4 C8 1.3597(19)
N4 C9 1.383(2)
N4 C7 1.463(2)
N5 C8 1.363(2)
N5 C10 1.387(2)
N5 C27 1.443(2)
N6 C47 1.146(2)
C1 C2 1.522(2)
C1 H1A 0.9900
C1 H1B 0.9900
C2 H2A 0.9900
C2 H2B 0.9900
C4 C5 1.350(2)
C4 H4 0.9500
C5 H5 0.9500
C6 C7 1.523(2)
C6 H6A 0.9900
C6 H6B 0.9900
C7 H7A 0.9900
C7 H7B 0.9900
C9 C10 1.346(2)
C9 H9 0.9500
C10 H10 0.9500
C11 C12 1.505(2)
C11 H11A 0.9900
C11 H11B 0.9900
C12 C17 1.395(2)
C12 C13 1.413(2)
C13 C14 1.419(2)
C14 C15 1.398(2)
C14 C36 1.533(2)
C15 C16 1.399(2)
C15 H15 0.9500
C16 C17 1.385(2)
C16 C46 1.511(2)
C17 H17 0.9500
C18 C19 1.392(2)
C18 C23 1.401(2)
C19 C20 1.396(2)
C19 C24 1.504(2)
C20 C21 1.388(3)
C20 H20 0.9500
C21 C22 1.387(3)
C21 C25 1.512(3)
C22 C23 1.393(3)
C22 H22 0.9500
C23 C26 1.502(3)
C24 H24A 0.9800
C24 H24B 0.9800
C24 H24C 0.9800
C25 H25A 0.9800
C25 H25B 0.9800
C25 H25C 0.9800
C26 H26A 0.9800
C26 H26B 0.9800
C26 H26C 0.9800
C27 C32 1.391(2)
C27 C28 1.398(2)
C28 C29 1.396(2)
C28 C33 1.506(3)
C29 C30 1.393(3)
C29 H29 0.9500
C30 C31 1.392(3)
C30 C34 1.513(2)
C31 C32 1.400(2)
C31 H31 0.9500
C32 C35 1.508(3)
C33 H33A 0.9800
C33 H33B 0.9800
C33 H33C 0.9800
C34 H34A 0.9800
C34 H34B 0.9800
C34 H34C 0.9800
C35 H35A 0.9800
C35 H35B 0.9800
C35 H35C 0.9800
C36 C40 1.542(2)
C36 C44 1.544(2)
C36 C41 1.553(2)
C37 C42 1.529(2)
C37 C45 1.532(2)
C37 C40 1.537(2)
C37 H37 1.0000
C38 C42 1.530(2)
C38 C43 1.537(2)
C38 C44 1.540(2)
C38 H38 1.0000
C39 C43 1.535(2)
C39 C45 1.535(2)
C39 C41 1.536(2)
C39 H39 1.0000
C40 H40A 0.9900
C40 H40B 0.9900
C41 H41A 0.9900
C41 H41B 0.9900
C42 H42A 0.9900
C42 H42B 0.9900
C43 H43A 0.9900
C43 H43B 0.9900
C44 H44A 0.9900
C44 H44B 0.9900
C45 H45A 0.9900
C45 H45B 0.9900
C46 H46A 0.9800
C46 H46B 0.9800
C46 H46C 0.9800
C47 C48 1.458(2)
C48 H48A 0.9800
C48 H48B 0.9800
C48 H48C 0.9800
N100 C101 1.140(3)
C101 C102 1.461(4)
C102 H10A 0.9800
C102 H10B 0.9800
C102 H10C 0.9800

loop_
_geom_torsion_atom_site_label_1
_geom_torsion_atom_site_label_2
_geom_torsion_atom_site_label_3
_geom_torsion_atom_site_label_4
_geom_torsion
C3 Fe1 O1 C13 -127.42(12)
C8 Fe1 O1 C13 41.73(14)
N6 Fe1 O1 C13 137.38(12)
C6 N1 C1 C2 89.93(15)
C11 N1 C1 C2 -150.54(13)
C3 N2 C2 C1 -60.5(2)
C4 N2 C2 C1 108.66(18)
N1 C1 C2 N2 81.29(17)
C4 N2 C3 N3 0.88(19)
C2 N2 C3 N3 171.15(15)
C4 N2 C3 Fe1 -174.54(12)
C2 N2 C3 Fe1 -4.3(2)
C5 N3 C3 N2 -0.74(19)
C18 N3 C3 N2 -179.02(14)
C5 N3 C3 Fe1 174.17(13)
C18 N3 C3 Fe1 -4.1(2)
O1 Fe1 C3 N2 117.87(13)
C8 Fe1 C3 N2 -51.26(16)
N6 Fe1 C3 N2 -149.32(14)
O1 Fe1 C3 N3 -56.12(17)
C8 Fe1 C3 N3 134.75(15)
N6 Fe1 C3 N3 36.69(16)
C3 N2 C4 C5 -0.7(2)
C2 N2 C4 C5 -170.93(16)
N2 C4 C5 N3 0.2(2)
C3 N3 C5 C4 0.3(2)
C18 N3 C5 C4 178.60(16)
C1 N1 C6 C7 -158.68(14)
C11 N1 C6 C7 84.09(16)
C8 N4 C7 C6 -58.1(2)
C9 N4 C7 C6 120.33(17)
N1 C6 C7 N4 75.29(18)
C9 N4 C8 N5 -0.02(18)
C7 N4 C8 N5 178.59(14)
C9 N4 C8 Fe1 178.35(12)
C7 N4 C8 Fe1 -3.0(2)
C10 N5 C8 N4 0.27(19)
C27 N5 C8 N4 179.66(15)
C10 N5 C8 Fe1 -177.87(13)
C27 N5 C8 Fe1 1.5(3)
O1 Fe1 C8 N4 -53.41(15)
C3 Fe1 C8 N4 115.38(13)
N6 Fe1 C8 N4 -146.69(13)
O1 Fe1 C8 N5 124.41(15)
C3 Fe1 C8 N5 -66.79(17)
N6 Fe1 C8 N5 31.14(16)
C8 N4 C9 C10 -0.2(2)
C7 N4 C9 C10 -178.87(16)
N4 C9 C10 N5 0.4(2)
C8 N5 C10 C9 -0.4(2)
C27 N5 C10 C9 -179.83(16)
C6 N1 C11 C12 -61.85(16)
C1 N1 C11 C12 -179.03(13)
N1 C11 C12 C17 111.77(16)
N1 C11 C12 C13 -70.45(18)
Fe1 O1 C13 C12 53.48(18)
Fe1 O1 C13 C14 -128.05(13)
C17 C12 C13 O1 -175.85(14)
C11 C12 C13 O1 6.4(2)
C17 C12 C13 C14 5.6(2)
C11 C12 C13 C14 -172.15(14)
O1 C13 C14 C15 174.16(14)
C12 C13 C14 C15 -7.4(2)
O1 C13 C14 C36 -9.9(2)
C12 C13 C14 C36 168.58(14)
C13 C14 C15 C16 3.6(2)
C36 C14 C15 C16 -172.32(14)
C14 C15 C16 C17 2.1(2)
C14 C15 C16 C46 -177.77(15)
C15 C16 C17 C12 -4.1(2)
C46 C16 C17 C12 175.80(15)
C13 C12 C17 C16 0.2(2)
C11 C12 C17 C16 177.96(14)
C3 N3 C18 C19 73.2(2)
C5 N3 C18 C19 -104.84(19)
C3 N3 C18 C23 -104.77(19)
C5 N3 C18 C23 77.2(2)
C23 C18 C19 C20 2.2(2)
N3 C18 C19 C20 -175.69(14)
C23 C18 C19 C24 -177.68(15)
N3 C18 C19 C24 4.4(2)
C18 C19 C20 C21 -1.7(2)
C24 C19 C20 C21 178.21(16)
C19 C20 C21 C22 0.0(3)
C19 C20 C21 C25 -178.91(17)
C20 C21 C22 C23 1.3(3)
C25 C21 C22 C23 -179.80(17)
C21 C22 C23 C18 -0.8(3)
C21 C22 C23 C26 176.47(17)
C19 C18 C23 C22 -1.0(2)
N3 C18 C23 C22 176.91(14)
C19 C18 C23 C26 -178.24(16)
N3 C18 C23 C26 -0.3(2)
C8 N5 C27 C32 81.0(2)
C10 N5 C27 C32 -99.6(2)
C8 N5 C27 C28 -99.5(2)
C10 N5 C27 C28 79.9(2)
C32 C27 C28 C29 -1.1(3)
N5 C27 C28 C29 179.45(15)
C32 C27 C28 C33 -179.24(16)
N5 C27 C28 C33 1.3(2)
C27 C28 C29 C30 -0.5(3)
C33 C28 C29 C30 177.64(17)
C28 C29 C30 C31 1.6(3)
C28 C29 C30 C34 -178.07(16)
C29 C30 C31 C32 -1.2(3)
C34 C30 C31 C32 178.51(17)
C28 C27 C32 C31 1.5(3)
N5 C27 C32 C31 -179.04(15)
C28 C27 C32 C35 -178.66(17)
N5 C27 C32 C35 0.8(3)
C30 C31 C32 C27 -0.3(3)
C30 C31 C32 C35 179.80(17)
C15 C14 C36 C40 -2.8(2)
C13 C14 C36 C40 -178.61(14)
C15 C14 C36 C44 -123.48(15)
C13 C14 C36 C44 60.70(18)
C15 C14 C36 C41 115.94(16)
C13 C14 C36 C41 -59.88(18)
C42 C37 C40 C36 59.27(17)
C45 C37 C40 C36 -60.67(17)
C14 C36 C40 C37 177.99(13)
C44 C36 C40 C37 -58.73(16)
C41 C36 C40 C37 59.03(16)
C43 C39 C41 C36 -60.08(17)
C45 C39 C41 C36 59.95(17)
C14 C36 C41 C39 179.53(13)
C40 C36 C41 C39 -58.57(16)
C44 C36 C41 C39 57.61(17)
C45 C37 C42 C38 61.43(16)
C40 C37 C42 C38 -58.71(17)
C43 C38 C42 C37 -60.49(16)
C44 C38 C42 C37 59.70(16)
C45 C39 C43 C38 -58.85(17)
C41 C39 C43 C38 61.27(17)
C42 C38 C43 C39 59.14(16)
C44 C38 C43 C39 -60.56(17)
C42 C38 C44 C36 -61.78(16)
C43 C38 C44 C36 58.15(17)
C14 C36 C44 C38 -175.91(12)
C40 C36 C44 C38 60.23(15)
C41 C36 C44 C38 -56.24(16)
C42 C37 C45 C39 -60.95(17)
C40 C37 C45 C39 59.69(17)
C43 C39 C45 C37 59.79(17)
C41 C39 C45 C37 -59.71(17)
